data_9011522
loop_
_publ_author_name
'Merlino, S.'
'Pasero, M.'
'Ferro, O.'

_publ_section_title
;The crystal structure of kukisvumite, Na6ZnTi4(Si2O6)4O4*4H2O Locality:
 Kukisvumtschorr deposit, Khibiny alkaline massif, Kola peninsula, Russia
;
_journal_name_full 'Zeitschrift fur Kristallographie'
_journal_page_first 352
_journal_page_last 356
_journal_volume 215
_journal_year 2000
_chemical_compound_source 'Kukisvumtschorr deposit, Khibiny alkaline massif, Kola peninsula, Russia'
_chemical_formula_sum 'H4 Na3 O16 Si4 Ti2 Zn0.5'
_chemical_name_mineral Kukisvumite
_space_group_IT_number 56
_symmetry_space_group_name_Hall '-P 2ab 2ac'
_symmetry_space_group_name_H-M 'P c c n'
_cell_angle_alpha 90
_cell_angle_beta 90
_cell_angle_gamma 90
_cell_formula_units_Z 4
_cell_length_a 29.029
_cell_length_b 8.595
_cell_length_c 5.209
_cell_volume 1299.668
_database_code_amcsd 0011086
_exptl_crystal_density_diffrn 2.912
_cod_original_formula_sum 'Na3 Zn.5 Ti2 Si4 O16 H4'
_cod_database_code 9011522

loop_
_space_group_symop_operation_xyz
x,y,z
x,1/2-y,1/2+z
-x,1/2+y,1/2-z
1/2-x,y,1/2+z
1/2+x,-y,1/2-z
1/2+x,1/2+y,-z
1/2-x,1/2-y,z
-x,-y,-z

loop_
_atom_site_aniso_label
_atom_site_aniso_U_11
_atom_site_aniso_U_22
_atom_site_aniso_U_33
_atom_site_aniso_U_12
_atom_site_aniso_U_13
_atom_site_aniso_U_23
Na1 0.02000 0.01200 0.01300 -0.00100 -0.00100 -0.00100
Na2 0.03000 0.04200 0.02200 -0.00900 0.00700 -0.00100
Zn 0.02400 0.02500 0.02200 0.00100 0.00000 0.00000
Ti 0.00800 0.00500 0.00400 0.00100 0.00000 0.00100
Si1 0.00400 0.00500 0.00600 0.00200 0.00000 -0.00100
Si2 0.00600 0.00700 0.00800 0.00100 -0.00100 0.00000
O1 0.00400 0.01100 0.01000 -0.00300 -0.00300 0.00300
O2 0.00800 0.00300 0.01200 0.00200 -0.00500 -0.00300
O3 0.00600 0.01300 0.00900 0.00100 0.00500 0.00100
O4 0.00700 0.00900 0.05000 0.00600 0.00200 -0.00100
O5 0.00400 0.00700 0.00600 -0.00200 0.00000 0.00100
O6 0.01000 0.00900 0.01400 0.00200 0.00100 0.00900
O7 0.00600 0.00600 0.00800 -0.00500 0.00200 -0.00100
Ow1 0.00400 0.02300 0.02100 -0.00700 0.00300 0.00800
Ow2 0.00900 0.03900 0.02700 0.00300 -0.00500 -0.01700

loop_
_atom_site_label
_atom_site_fract_x
_atom_site_fract_y
_atom_site_fract_z
_atom_site_occupancy
_atom_site_U_iso_or_equiv
_atom_site_type_symbol
_atom_site_attached_hydrogens
Na1 0.58400 0.06150 0.62300 1.00000 0.01500 Na 0
Na2 0.75000 0.59100 0.78600 0.50000 0.03100 Na 0
Zn 0.75000 0.25000 0.79100 0.50000 0.02400 Zn 0
Ti 0.58300 0.84500 0.13220 1.00000 0.00550 Ti 0
Si1 0.48630 0.84180 0.78870 1.00000 0.00500 Si 0
Si2 0.65570 0.14840 0.05140 1.00000 0.00700 Si 0
O1 0.46520 0.76300 0.05000 1.00000 0.00900 O 0
O2 0.46410 0.01100 0.75400 1.00000 0.00700 O 0
O3 0.62230 0.00000 0.00600 1.00000 0.00900 O 0
O4 0.79170 0.10800 0.53900 1.00000 0.02200 O 0
O5 0.88790 0.82000 0.93900 1.00000 0.00600 O 0
O6 0.63980 0.27400 0.82500 1.00000 0.01100 O 0
O7 0.54200 0.83300 0.79300 1.00000 0.00700 O 0
Ow1 0.79220 0.85100 0.93400 0.50000 0.01600 O 0
Ow2 0.79650 0.84900 0.12800 0.50000 0.02500 O 0
H1 0.79200 0.93000 0.80000 0.50000 0.05000 H 0
H2 0.82500 0.81000 0.94000 0.50000 0.05000 H 0
H3 0.79700 0.95000 0.24000 0.50000 0.05000 H 0
H4 0.82800 0.85000 0.04000 0.50000 0.05000 H 0

loop_
_cod_changelog_entry_id
_cod_changelog_entry_author
_cod_changelog_entry_date
_cod_changelog_entry_text
1
;cod-tools version 3.8.0
Id: cif_guess_AMCSD_atom_types 9581 2023-05-17 12:35:41Z saulius
;
2023-05-18T08:44:02+03:00
;Derived atom types and hydrogen counts
from atom names that follow the AMCSD naming convention
(Wat == water, O-H == hydroxyl).
;

loop_
_cod_related_entry_id
_cod_related_entry_database
_cod_related_entry_code
1 AMCSD 0011086
